data_7709411
loop_
_publ_author_name
'Ahmed, Naushad'
'Uddin Ansari, Kamal'

_publ_section_title
;
 Experimental and theoretical insights into Co-Ln magnetic exchange and
 the rare slow-magnetic relaxation behavior of [CoII2Pr]<sup>2+</sup> in a
 series of linear [CoII2Ln]<sup>2+</sup> complexes.
;
_journal_issue 10
_journal_name_full 'Dalton transactions (Cambridge, England : 2003)'
_journal_page_first 4122
_journal_page_last 4134
_journal_paper_doi 10.1039/d1dt03573h
_journal_volume 51
_journal_year 2022
_chemical_formula_sum 'C60 H56 Co2 N7 O21 Pr'
_chemical_formula_weight 1469.88
_space_group_crystal_system triclinic
_space_group_IT_number 2
_space_group_name_Hall '-P 1'
_space_group_name_H-M_alt 'P -1'
_atom_sites_solution_hydrogens geom
_audit_creation_method SHELXL-2014/7
_audit_update_record
;
2021-09-24 deposited with the CCDC.	2022-02-02 downloaded from the CCDC.
;
_cell_angle_alpha 92.052(11)
_cell_angle_beta 92.0120(10)
_cell_angle_gamma 118.729(16)
_cell_formula_units_Z 2
_cell_length_a 12.746(3)
_cell_length_b 13.250(3)
_cell_length_c 21.758(6)
_cell_measurement_reflns_used 10046
_cell_measurement_temperature 100(2)
_cell_measurement_theta_max 29.3
_cell_measurement_theta_min 3.1
_cell_volume 3214.4(15)
_computing_cell_refinement
;
CrystalClear-SM Expert 2.1 b28 (Rigaku, 2013)
;
_computing_data_collection
;
CrystalClear-SM Expert 2.1 b28 (Rigaku, 2013)
;
_computing_data_reduction
;
CrystalClear-SM Expert 2.1 b28 (Rigaku, 2013)
;
_computing_structure_refinement 'SHELXL-2014/7 (Sheldrick, 2014)'
_diffrn_ambient_temperature 100(2)
_diffrn_detector_area_resol_mean 28.5714
_diffrn_measured_fraction_theta_full 0.996
_diffrn_measured_fraction_theta_max 0.991
_diffrn_measurement_device_type
;
Rigaku Saturn724+ (4x4 bin mode)
;
_diffrn_measurement_method 'profile data from \w-scans'
_diffrn_radiation_type MoK\a
_diffrn_radiation_wavelength 0.71075
_diffrn_reflns_av_R_equivalents 0.0639
_diffrn_reflns_av_unetI/netI 0.0717
_diffrn_reflns_Laue_measured_fraction_full 0.996
_diffrn_reflns_Laue_measured_fraction_max 0.991
_diffrn_reflns_limit_h_max 17
_diffrn_reflns_limit_h_min -17
_diffrn_reflns_limit_k_max 18
_diffrn_reflns_limit_k_min -17
_diffrn_reflns_limit_l_max 29
_diffrn_reflns_limit_l_min -29
_diffrn_reflns_number 55892
_diffrn_reflns_point_group_measured_fraction_full 0.996
_diffrn_reflns_point_group_measured_fraction_max 0.991
_diffrn_reflns_theta_full 25.242
_diffrn_reflns_theta_max 29.143
_diffrn_reflns_theta_min 3.080
_diffrn_source MicroMax003_Mo
_exptl_absorpt_coefficient_mu 1.336
_exptl_absorpt_correction_T_max 0.823
_exptl_absorpt_correction_T_min 0.722
_exptl_absorpt_correction_type numerical
_exptl_crystal_colour 'orange Red'
_exptl_crystal_density_diffrn 1.519
_exptl_crystal_description Needle
_exptl_crystal_F_000 1492
_exptl_crystal_size_max 0.350
_exptl_crystal_size_mid 0.230
_exptl_crystal_size_min 0.210
_refine_diff_density_max 1.411
_refine_diff_density_min -1.710
_refine_diff_density_rms 0.130
_refine_ls_extinction_method none
_refine_ls_goodness_of_fit_ref 1.086
_refine_ls_hydrogen_treatment constr
_refine_ls_matrix_type full
_refine_ls_number_parameters 822
_refine_ls_number_reflns 17178
_refine_ls_number_restraints 0
_refine_ls_restrained_S_all 1.086
_refine_ls_R_factor_all 0.0653
_refine_ls_R_factor_gt 0.0571
_refine_ls_shift/su_max 0.001
_refine_ls_shift/su_mean 0.000
_refine_ls_structure_factor_coef Fsqd
_refine_ls_weighting_details 'w=1/[\s^2^(Fo^2^)+(0.0304P)^2^+8.2359P] where P=(Fo^2^+2Fc^2^)/3'
_refine_ls_weighting_scheme calc
_refine_ls_wR_factor_gt 0.1142
_refine_ls_wR_factor_ref 0.1205
_reflns_Friedel_coverage 0.000
_reflns_number_gt 15342
_reflns_number_total 17178
_reflns_threshold_expression 'I > 2\s(I)'
_cod_data_source_file d1dt03573h2.cif
_cod_data_source_block Co2Pr_sq
_cod_depositor_comments
;
The following automatic conversions were performed:

data item '_exptl_absorpt_correction_type' value 'Numerical' was
changed to 'numerical' in accordance with the
/home/data/users/saulius/crontab/automatic-downloads/rss-feeds/RSC/lib/dictionaries/cif_core.dic
dictionary named 'cif_core.dic' version 2.4.2 last updated on
2011-04-26.

Automatic conversion script
Id: cif_fix_values 7556 2019-12-06 15:28:31Z antanas 

 Adding full bibliography for 7709409--7709411.cif.
;
_cod_original_cell_volume 3214.4(14)
_cod_database_code 7709411
_shelx_shelxl_version_number 2014/7
_shelx_space_group_comment
;
The symmetry employed for this shelxl refinement is uniquely defined
by the following loop, which should always be used as a source of
symmetry information in preference to the above space-group names.
They are only intended as comments.
;
_shelx_estimated_absorpt_t_min 0.652
_shelx_estimated_absorpt_t_max 0.767

loop_
_space_group_symop_operation_xyz
'x, y, z'
'-x, -y, -z'

loop_
_atom_site_label
_atom_site_type_symbol
_atom_site_fract_x
_atom_site_fract_y
_atom_site_fract_z
_atom_site_U_iso_or_equiv
_atom_site_adp_type
_atom_site_occupancy
_atom_site_site_symmetry_order
_atom_site_calc_flag
_atom_site_refinement_flags_posn
_atom_site_refinement_flags_adp
_atom_site_refinement_flags_occupancy
_atom_site_disorder_assembly
_atom_site_disorder_group
Pr Pr 0.22428(2) 0.11453(2) 0.26092(2) 0.01419(6) Uani 1 1 d . . . . .
Co2 Co -0.09648(4) -0.02217(4) 0.21215(2) 0.01426(10) Uani 1 1 d . . . . .
Co1 Co 0.54359(4) 0.29493(4) 0.31096(2) 0.01485(10) Uani 1 1 d . . . . .
C11 C -0.1538(3) -0.0954(3) 0.35860(15) 0.0161(7) Uani 1 1 d . . . . .
C12 C -0.1839(3) -0.1433(3) 0.41676(16) 0.0180(7) Uani 1 1 d . . . . .
H12A H -0.2655 -0.1816 0.4267 0.022 Uiso 1 1 calc R U . . .
C13 C -0.0974(3) -0.1355(3) 0.45899(16) 0.0206(8) Uani 1 1 d . . . . .
H13A H -0.1193 -0.1690 0.4975 0.025 Uiso 1 1 calc R U . . .
C14 C 0.0232(3) -0.0782(3) 0.44506(16) 0.0191(7) Uani 1 1 d . . . . .
H14A H 0.0832 -0.0739 0.4738 0.023 Uiso 1 1 calc R U . . .
C15 C 0.0547(3) -0.0279(3) 0.38965(16) 0.0161(7) Uani 1 1 d . . . . .
C16 C -0.0318(3) -0.0339(3) 0.34448(15) 0.0145(7) Uani 1 1 d . . . . .
C17 C -0.2541(3) -0.1152(3) 0.31727(16) 0.0178(7) Uani 1 1 d . . . . .
H17A H -0.3314 -0.1511 0.3333 0.021 Uiso 1 1 calc R U . . .
C18 C -0.3560(3) -0.1138(3) 0.22524(17) 0.0190(7) Uani 1 1 d . . . . .
C19 C -0.4509(3) -0.2255(3) 0.21608(18) 0.0225(8) Uani 1 1 d . . . . .
H19A H -0.4498 -0.2870 0.2367 0.027 Uiso 1 1 calc R U . . .
C20 C -0.5477(4) -0.2456(4) 0.17613(19) 0.0270(9) Uani 1 1 d . . . . .
H20A H -0.6130 -0.3216 0.1693 0.032 Uiso 1 1 calc R U . . .
C21 C -0.5495(4) -0.1560(4) 0.14624(19) 0.0294(9) Uani 1 1 d . . . . .
H21A H -0.6152 -0.1710 0.1185 0.035 Uiso 1 1 calc R U . . .
C22 C -0.4557(3) -0.0443(4) 0.15665(19) 0.0268(9) Uani 1 1 d . . . . .
H22A H -0.4582 0.0169 0.1364 0.032 Uiso 1 1 calc R U . . .
C23 C -0.3572(3) -0.0212(3) 0.19696(18) 0.0217(8) Uani 1 1 d . . . . .
C24 C -0.2559(3) 0.0998(3) 0.21111(19) 0.0232(8) Uani 1 1 d . . . . .
H24A H -0.2742 0.1544 0.1895 0.028 Uiso 1 1 calc R U . . .
H24B H -0.2500 0.1192 0.2559 0.028 Uiso 1 1 calc R U . . .
C25 C 0.2615(3) 0.0308(4) 0.41548(18) 0.0251(8) Uani 1 1 d . . . . .
H25A H 0.2593 0.0645 0.4559 0.038 Uiso 1 1 calc R U . . .
H25B H 0.3413 0.0755 0.3998 0.038 Uiso 1 1 calc R U . . .
H25C H 0.2443 -0.0491 0.4193 0.038 Uiso 1 1 calc R U . . .
N11 N -0.2480(3) -0.0885(3) 0.26075(14) 0.0176(6) Uani 1 1 d . . . . .
O11 O 0.0072(2) 0.0189(2) 0.29262(11) 0.0160(5) Uani 1 1 d . . . . .
O12 O 0.1725(2) 0.0331(2) 0.37314(11) 0.0175(5) Uani 1 1 d . . . . .
O13 O -0.1420(2) 0.1138(2) 0.19285(12) 0.0185(5) Uani 1 1 d . . . . .
H13 H -0.0882 0.1803 0.1729 0.022 Uiso 1 1 calc R U . . .
C31 C 0.0094(3) 0.0988(3) 0.08009(16) 0.0161(7) Uani 1 1 d . . . . .
C32 C 0.0370(3) 0.1658(3) 0.02748(16) 0.0179(7) Uani 1 1 d . . . . .
H32A H -0.0152 0.1367 -0.0086 0.021 Uiso 1 1 calc R U . . .
C33 C 0.1372(3) 0.2714(3) 0.02789(17) 0.0200(7) Uani 1 1 d . . . . .
H33A H 0.1537 0.3150 -0.0076 0.024 Uiso 1 1 calc R U . . .
C34 C 0.2158(3) 0.3155(3) 0.08050(17) 0.0198(7) Uani 1 1 d . . . . .
H34A H 0.2855 0.3888 0.0808 0.024 Uiso 1 1 calc R U . . .
C35 C 0.1907(3) 0.2513(3) 0.13187(15) 0.0154(7) Uani 1 1 d . . . . .
C36 C 0.0874(3) 0.1426(3) 0.13320(15) 0.0130(6) Uani 1 1 d . . . . .
C37 C -0.0946(3) -0.0158(3) 0.07523(16) 0.0164(7) Uani 1 1 d . . . . .
H37A H -0.1325 -0.0448 0.0354 0.020 Uiso 1 1 calc R U . . .
C38 C -0.2384(3) -0.1950(3) 0.10502(16) 0.0171(7) Uani 1 1 d . . . . .
C39 C -0.3360(3) -0.2120(3) 0.06665(16) 0.0186(7) Uani 1 1 d . . . . .
H39A H -0.3400 -0.1477 0.0513 0.022 Uiso 1 1 calc R U . . .
C40 C -0.4275(3) -0.3229(3) 0.05085(17) 0.0215(8) Uani 1 1 d . . . . .
H40A H -0.4931 -0.3346 0.0239 0.026 Uiso 1 1 calc R U . . .
C41 C -0.4230(3) -0.4168(3) 0.07455(17) 0.0238(8) Uani 1 1 d . . . . .
H41A H -0.4848 -0.4928 0.0633 0.029 Uiso 1 1 calc R U . . .
C42 C -0.3272(3) -0.3992(3) 0.11500(17) 0.0210(8) Uani 1 1 d . . . . .
H42A H -0.3256 -0.4636 0.1319 0.025 Uiso 1 1 calc R U . . .
C43 C -0.2344(3) -0.2889(3) 0.13087(16) 0.0186(7) Uani 1 1 d . . . . .
C44 C -0.1263(3) -0.2729(3) 0.17033(17) 0.0193(7) Uani 1 1 d . . . . .
H44A H -0.1422 -0.3481 0.1856 0.023 Uiso 1 1 calc R U . . .
H44B H -0.0561 -0.2455 0.1448 0.023 Uiso 1 1 calc R U . . .
C45 C 0.3660(4) 0.3962(3) 0.18989(19) 0.0255(9) Uani 1 1 d . . . . .
H45A H 0.4086 0.4107 0.2303 0.038 Uiso 1 1 calc R U . . .
H45B H 0.4187 0.3985 0.1576 0.038 Uiso 1 1 calc R U . . .
H45C H 0.3421 0.4554 0.1838 0.038 Uiso 1 1 calc R U . . .
N31 N -0.1398(3) -0.0815(2) 0.12009(13) 0.0149(6) Uani 1 1 d . . . . .
O31 O 0.0714(2) 0.0861(2) 0.18456(11) 0.0155(5) Uani 1 1 d . . . . .
O32 O 0.2605(2) 0.2840(2) 0.18685(11) 0.0188(5) Uani 1 1 d . . . . .
O33 O -0.0995(2) -0.1920(2) 0.22164(11) 0.0175(5) Uani 1 1 d . . . . .
H33 H -0.0823 -0.2107 0.2611 0.021 Uiso 1 1 calc R U . . .
C51 C 0.5964(3) 0.2771(3) 0.15939(16) 0.0165(7) Uani 1 1 d . . . . .
C52 C 0.6251(3) 0.2642(3) 0.09834(16) 0.0194(7) Uani 1 1 d . . . . .
H52A H 0.7042 0.3121 0.0863 0.023 Uiso 1 1 calc R U . . .
C53 C 0.5411(3) 0.1838(3) 0.05600(16) 0.0204(8) Uani 1 1 d . . . . .
H53A H 0.5626 0.1761 0.0154 0.025 Uiso 1 1 calc R U . . .
C54 C 0.4235(3) 0.1130(3) 0.07294(16) 0.0179(7) Uani 1 1 d . . . . .
H54A H 0.3657 0.0556 0.0444 0.022 Uiso 1 1 calc R U . . .
C55 C 0.3929(3) 0.1278(3) 0.13148(16) 0.0155(7) Uani 1 1 d . . . . .
C56 C 0.4766(3) 0.2102(3) 0.17648(15) 0.0155(7) Uani 1 1 d . . . . .
C57 C 0.6947(3) 0.3578(3) 0.20104(16) 0.0171(7) Uani 1 1 d . . . . .
H57A H 0.7701 0.4015 0.1840 0.020 Uiso 1 1 calc R U . . .
C58 C 0.7957(3) 0.4612(3) 0.29338(16) 0.0172(7) Uani 1 1 d . . . . .
C59 C 0.8969(3) 0.4473(3) 0.30165(18) 0.0214(8) Uani 1 1 d . . . . .
H59A H 0.8979 0.3816 0.2834 0.026 Uiso 1 1 calc R U . . .
C60 C 0.9956(3) 0.5297(3) 0.33653(18) 0.0243(8) Uani 1 1 d . . . . .
H60A H 1.0652 0.5212 0.3419 0.029 Uiso 1 1 calc R U . . .
C61 C 0.9934(3) 0.6252(3) 0.36393(18) 0.0235(8) Uani 1 1 d . . . . .
H61A H 1.0612 0.6814 0.3882 0.028 Uiso 1 1 calc R U . . .
C62 C 0.8915(3) 0.6383(3) 0.35568(18) 0.0228(8) Uani 1 1 d . . . . .
H62A H 0.8909 0.7042 0.3739 0.027 Uiso 1 1 calc R U . . .
C63 C 0.7910(3) 0.5557(3) 0.32099(16) 0.0174(7) Uani 1 1 d . . . . .
C64 C 0.6829(3) 0.5730(3) 0.30941(18) 0.0211(8) Uani 1 1 d . . . . .
H64A H 0.6952 0.6436 0.3329 0.025 Uiso 1 1 calc R U . . .
H64B H 0.6735 0.5831 0.2651 0.025 Uiso 1 1 calc R U . . .
C65 C 0.1953(3) -0.0309(3) 0.11095(17) 0.0221(8) Uani 1 1 d . . . . .
H65A H 0.1814 0.0000 0.0731 0.033 Uiso 1 1 calc R U . . .
H65B H 0.1194 -0.0741 0.1306 0.033 Uiso 1 1 calc R U . . .
H65C H 0.2282 -0.0824 0.1008 0.033 Uiso 1 1 calc R U . . .
N51 N 0.6891(3) 0.3757(3) 0.25919(13) 0.0157(6) Uani 1 1 d . . . . .
O51 O 0.4378(2) 0.2198(2) 0.23085(10) 0.0159(5) Uani 1 1 d . . . . .
O52 O 0.2793(2) 0.0630(2) 0.15270(11) 0.0177(5) Uani 1 1 d . . . . .
O53 O 0.5762(2) 0.4751(2) 0.32800(12) 0.0195(5) Uani 1 1 d . . . . .
H53 H 0.5180 0.4876 0.3481 0.023 Uiso 1 1 calc R U . . .
C71 C 0.4270(3) 0.3298(3) 0.44075(16) 0.0173(7) Uani 1 1 d . . . . .
C72 C 0.3918(3) 0.3744(3) 0.49111(16) 0.0192(7) Uani 1 1 d . . . . .
H72A H 0.4365 0.3932 0.5296 0.023 Uiso 1 1 calc R U . . .
C73 C 0.2928(3) 0.3907(3) 0.48493(17) 0.0214(8) Uani 1 1 d . . . . .
H73A H 0.2719 0.4233 0.5188 0.026 Uiso 1 1 calc R U . . .
C74 C 0.2228(3) 0.3598(3) 0.42912(17) 0.0202(7) Uani 1 1 d . . . . .
H74A H 0.1566 0.3738 0.4247 0.024 Uiso 1 1 calc R U . . .
C75 C 0.2514(3) 0.3090(3) 0.38097(16) 0.0166(7) Uani 1 1 d . . . . .
C76 C 0.3547(3) 0.2947(3) 0.38547(15) 0.0152(7) Uani 1 1 d . . . . .
C77 C 0.5340(3) 0.3176(3) 0.44878(16) 0.0196(7) Uani 1 1 d . . . . .
H77A H 0.5672 0.3259 0.4896 0.023 Uiso 1 1 calc R U . . .
C78 C 0.6903(3) 0.2824(3) 0.42089(17) 0.0210(8) Uani 1 1 d . . . . .
C79 C 0.7857(4) 0.3632(4) 0.45973(18) 0.0255(8) Uani 1 1 d . . . . .
H79A H 0.7845 0.4301 0.4761 0.031 Uiso 1 1 calc R U . . .
C80 C 0.8827(4) 0.3454(4) 0.4744(2) 0.0303(10) Uani 1 1 d . . . . .
H80A H 0.9472 0.3999 0.5012 0.036 Uiso 1 1 calc R U . . .
C81 C 0.8857(4) 0.2488(4) 0.4500(2) 0.0297(9) Uani 1 1 d . . . . .
H81A H 0.9517 0.2367 0.4603 0.036 Uiso 1 1 calc R U . . .
C82 C 0.7917(3) 0.1697(4) 0.41062(19) 0.0259(8) Uani 1 1 d . . . . .
H82A H 0.7945 0.1041 0.3935 0.031 Uiso 1 1 calc R U . . .
C83 C 0.6928(3) 0.1852(3) 0.39564(17) 0.0211(8) Uani 1 1 d . . . . .
C84 C 0.5870(3) 0.0919(3) 0.35761(18) 0.0231(8) Uani 1 1 d . . . . .
H84A H 0.6054 0.0301 0.3445 0.028 Uiso 1 1 calc R U . . .
H84B H 0.5165 0.0579 0.3830 0.028 Uiso 1 1 calc R U . . .
C85 C 0.0956(4) 0.2976(4) 0.3102(2) 0.0309(9) Uani 1 1 d . . . . .
H85A H 0.0579 0.2637 0.2693 0.046 Uiso 1 1 calc R U . . .
H85B H 0.0351 0.2677 0.3410 0.046 Uiso 1 1 calc R U . . .
H85C H 0.1307 0.3817 0.3106 0.046 Uiso 1 1 calc R U . . .
N71 N 0.5874(3) 0.2965(3) 0.40503(13) 0.0170(6) Uani 1 1 d . . . . .
O71 O 0.3751(2) 0.2444(2) 0.33659(11) 0.0156(5) Uani 1 1 d . . . . .
O72 O 0.1884(2) 0.2681(2) 0.32466(11) 0.0181(5) Uani 1 1 d . . . . .
O73 O 0.5592(2) 0.1375(2) 0.30393(12) 0.0190(5) Uani 1 1 d . . . . .
H73 H 0.5475 0.0984 0.2648 0.023 Uiso 1 1 calc R U . . .
N91 N 0.2327(3) -0.1019(3) 0.26568(17) 0.0319(8) Uani 1 1 d . . . . .
O91 O 0.2383(5) -0.2143(4) 0.2658(2) 0.0800(15) Uani 1 1 d . . . . .
O92 O 0.1357(2) -0.1025(2) 0.24841(12) 0.0210(5) Uani 1 1 d . . . . .
O93 O 0.3250(2) -0.0079(2) 0.28246(12) 0.0208(5) Uani 1 1 d . . . . .
N101 N -0.1990(3) 0.1761(3) 0.04549(15) 0.0248(7) Uani 1 1 d . . . . .
O101 O -0.1377(3) 0.2346(2) 0.09424(13) 0.0267(6) Uani 1 1 d . . . . .
O102 O -0.2545(3) 0.0688(2) 0.04602(14) 0.0289(6) Uani 1 1 d . . . . .
O103 O -0.2016(3) 0.2263(3) -0.00131(14) 0.0351(7) Uani 1 1 d . . . . .
N111 N 0.3994(3) 0.6072(3) 0.35280(17) 0.0297(8) Uani 1 1 d . . . . .
O111 O 0.3955(3) 0.5301(3) 0.31567(16) 0.0411(8) Uani 1 1 d . . . . .
O113 O 0.4998(3) 0.6740(3) 0.37961(17) 0.0504(10) Uani 1 1 d . . . . .
O112 O 0.3099(3) 0.6159(3) 0.3630(2) 0.0577(11) Uani 1 1 d . . . . .

loop_
_atom_site_aniso_label
_atom_site_aniso_U_11
_atom_site_aniso_U_22
_atom_site_aniso_U_33
_atom_site_aniso_U_23
_atom_site_aniso_U_13
_atom_site_aniso_U_12
Pr 0.01176(10) 0.01497(10) 0.01529(9) 0.00132(7) 0.00101(7) 0.00598(8)
Co2 0.0123(2) 0.0157(2) 0.0144(2) 0.00323(18) 0.00227(17) 0.00627(19)
Co1 0.0122(2) 0.0169(2) 0.0152(2) 0.00030(18) 0.00116(17) 0.00680(19)
C11 0.0177(17) 0.0160(17) 0.0144(15) 0.0025(13) 0.0051(13) 0.0075(14)
C12 0.0194(18) 0.0159(17) 0.0164(16) 0.0014(13) 0.0062(13) 0.0064(14)
C13 0.0231(19) 0.0179(18) 0.0158(16) 0.0025(14) 0.0020(14) 0.0057(15)
C14 0.0218(18) 0.0167(17) 0.0161(16) 0.0008(13) 0.0000(14) 0.0072(15)
C15 0.0145(16) 0.0126(16) 0.0180(16) 0.0009(13) 0.0031(13) 0.0038(13)
C16 0.0190(17) 0.0117(16) 0.0139(15) 0.0033(12) 0.0051(13) 0.0078(14)
C17 0.0171(17) 0.0152(17) 0.0216(17) 0.0031(14) 0.0057(14) 0.0079(14)
C18 0.0139(17) 0.026(2) 0.0215(17) 0.0065(15) 0.0049(13) 0.0129(15)
C19 0.0190(18) 0.024(2) 0.0260(19) 0.0062(16) 0.0051(15) 0.0114(16)
C20 0.0172(19) 0.031(2) 0.032(2) 0.0063(18) 0.0048(16) 0.0105(17)
C21 0.0165(19) 0.047(3) 0.030(2) 0.0086(19) 0.0000(15) 0.0191(19)
C22 0.0199(19) 0.038(2) 0.033(2) 0.0147(18) 0.0091(16) 0.0206(18)
C23 0.0215(19) 0.0225(19) 0.0267(19) 0.0081(15) 0.0094(15) 0.0141(16)
C24 0.024(2) 0.025(2) 0.029(2) 0.0097(16) 0.0105(16) 0.0181(17)
C25 0.0208(19) 0.030(2) 0.0269(19) 0.0095(17) -0.0003(15) 0.0134(17)
N11 0.0162(15) 0.0177(15) 0.0191(14) 0.0026(12) 0.0050(11) 0.0080(12)
O11 0.0164(12) 0.0175(12) 0.0143(11) 0.0063(10) 0.0045(9) 0.0077(10)
O12 0.0148(12) 0.0205(13) 0.0166(12) 0.0050(10) 0.0023(9) 0.0077(10)
O13 0.0171(13) 0.0169(13) 0.0248(13) 0.0051(10) 0.0073(10) 0.0101(11)
C31 0.0144(16) 0.0175(17) 0.0169(16) 0.0033(13) 0.0035(13) 0.0077(14)
C32 0.0217(18) 0.0233(19) 0.0123(15) 0.0021(14) 0.0008(13) 0.0137(16)
C33 0.0245(19) 0.0200(18) 0.0186(17) 0.0086(14) 0.0062(14) 0.0124(16)
C34 0.0184(18) 0.0173(18) 0.0222(17) 0.0036(14) 0.0048(14) 0.0069(15)
C35 0.0149(16) 0.0184(17) 0.0144(15) 0.0035(13) 0.0022(12) 0.0090(14)
C36 0.0111(15) 0.0175(17) 0.0123(14) 0.0017(12) 0.0008(12) 0.0085(13)
C37 0.0156(17) 0.0182(17) 0.0179(16) 0.0020(13) 0.0007(13) 0.0102(14)
C38 0.0152(17) 0.0140(17) 0.0190(16) 0.0003(13) 0.0026(13) 0.0045(14)
C39 0.0184(18) 0.0206(18) 0.0179(16) 0.0039(14) 0.0035(13) 0.0098(15)
C40 0.0144(17) 0.026(2) 0.0192(17) 0.0033(15) -0.0029(13) 0.0064(15)
C41 0.0181(19) 0.0202(19) 0.0228(18) 0.0014(15) -0.0012(14) 0.0011(15)
C42 0.0195(18) 0.0169(18) 0.0221(18) 0.0014(14) -0.0004(14) 0.0053(15)
C43 0.0194(18) 0.0200(18) 0.0178(16) 0.0041(14) 0.0029(13) 0.0103(15)
C44 0.0179(18) 0.0150(17) 0.0231(18) 0.0013(14) 0.0002(14) 0.0066(14)
C45 0.024(2) 0.0131(18) 0.028(2) 0.0045(15) -0.0047(16) 0.0004(15)
N31 0.0129(14) 0.0134(14) 0.0183(14) 0.0003(11) 0.0003(11) 0.0064(12)
O31 0.0134(12) 0.0183(12) 0.0141(11) 0.0046(10) 0.0022(9) 0.0068(10)
O32 0.0170(13) 0.0180(13) 0.0186(12) 0.0020(10) -0.0014(10) 0.0063(11)
O33 0.0196(13) 0.0168(13) 0.0165(12) 0.0007(10) -0.0005(10) 0.0093(11)
C51 0.0149(16) 0.0157(17) 0.0185(16) 0.0025(13) 0.0044(13) 0.0068(14)
C52 0.0163(17) 0.0235(19) 0.0189(17) 0.0074(15) 0.0069(13) 0.0092(15)
C53 0.0240(19) 0.028(2) 0.0151(16) 0.0032(14) 0.0045(14) 0.0172(17)
C54 0.0213(18) 0.0198(18) 0.0172(16) 0.0018(14) 0.0005(13) 0.0134(15)
C55 0.0123(16) 0.0190(17) 0.0174(16) 0.0031(13) 0.0032(12) 0.0089(14)
C56 0.0176(17) 0.0175(17) 0.0146(15) 0.0036(13) 0.0026(13) 0.0108(14)
C57 0.0182(17) 0.0170(17) 0.0185(16) 0.0036(13) 0.0060(13) 0.0100(14)
C58 0.0145(16) 0.0193(18) 0.0159(16) 0.0026(13) 0.0012(13) 0.0066(14)
C59 0.0172(18) 0.0213(19) 0.0282(19) -0.0012(15) 0.0015(15) 0.0114(16)
C60 0.0166(18) 0.028(2) 0.030(2) 0.0015(17) -0.0001(15) 0.0122(16)
C61 0.0182(18) 0.024(2) 0.0235(18) -0.0003(15) -0.0018(15) 0.0068(16)
C62 0.0221(19) 0.0208(19) 0.0242(18) -0.0026(15) 0.0029(15) 0.0095(16)
C63 0.0135(16) 0.0178(17) 0.0196(16) 0.0011(14) 0.0018(13) 0.0066(14)
C64 0.0192(18) 0.0146(17) 0.0283(19) 0.0042(15) 0.0045(15) 0.0066(15)
C65 0.0173(18) 0.0195(19) 0.0239(18) -0.0074(15) -0.0027(14) 0.0052(15)
N51 0.0172(15) 0.0138(14) 0.0168(14) -0.0004(11) 0.0004(11) 0.0081(12)
O51 0.0163(12) 0.0194(13) 0.0108(11) -0.0010(9) -0.0003(9) 0.0077(10)
O52 0.0123(12) 0.0217(13) 0.0173(12) -0.0021(10) 0.0005(9) 0.0069(10)
O53 0.0155(12) 0.0162(13) 0.0272(13) 0.0023(11) 0.0051(10) 0.0077(11)
C71 0.0175(17) 0.0163(17) 0.0183(16) 0.0036(14) 0.0039(13) 0.0080(14)
C72 0.0218(19) 0.0150(17) 0.0149(16) -0.0003(13) 0.0034(14) 0.0043(15)
C73 0.0225(19) 0.0164(18) 0.0216(17) -0.0027(14) 0.0090(15) 0.0062(15)
C74 0.0167(17) 0.0187(18) 0.0235(18) 0.0024(15) 0.0069(14) 0.0067(15)
C75 0.0159(17) 0.0164(17) 0.0147(15) 0.0014(13) 0.0013(13) 0.0056(14)
C76 0.0168(17) 0.0140(16) 0.0140(15) 0.0018(13) 0.0036(13) 0.0067(14)
C77 0.0207(18) 0.0202(18) 0.0157(16) 0.0015(14) -0.0025(13) 0.0083(15)
C78 0.0175(18) 0.029(2) 0.0187(17) 0.0069(15) 0.0028(14) 0.0124(16)
C79 0.022(2) 0.028(2) 0.0240(19) -0.0009(16) -0.0060(15) 0.0110(17)
C80 0.0160(19) 0.035(2) 0.033(2) 0.0033(19) -0.0100(16) 0.0073(18)
C81 0.020(2) 0.035(2) 0.037(2) 0.0150(19) 0.0017(17) 0.0144(18)
C82 0.0200(19) 0.029(2) 0.032(2) 0.0085(17) 0.0025(16) 0.0139(17)
C83 0.0192(18) 0.026(2) 0.0192(17) 0.0061(15) 0.0036(14) 0.0115(16)
C84 0.0209(19) 0.025(2) 0.0273(19) 0.0093(16) 0.0040(15) 0.0132(16)
C85 0.031(2) 0.037(2) 0.036(2) -0.0043(19) -0.0025(18) 0.026(2)
N71 0.0139(14) 0.0196(15) 0.0157(14) -0.0021(12) -0.0037(11) 0.0071(12)
O71 0.0114(11) 0.0203(13) 0.0146(11) -0.0031(10) 0.0014(9) 0.0074(10)
O72 0.0151(12) 0.0200(13) 0.0206(12) -0.0018(10) -0.0017(10) 0.0100(11)
O73 0.0208(13) 0.0184(13) 0.0203(12) -0.0007(10) -0.0007(10) 0.0116(11)
N91 0.037(2) 0.035(2) 0.0296(18) 0.0050(16) 0.0092(16) 0.0205(18)
O91 0.094(4) 0.057(3) 0.108(4) 0.013(3) 0.023(3) 0.050(3)
O92 0.0160(13) 0.0221(14) 0.0249(13) 0.0014(11) -0.0013(10) 0.0094(11)
O93 0.0131(12) 0.0192(13) 0.0262(13) -0.0026(11) -0.0016(10) 0.0051(11)
N101 0.0237(17) 0.0276(18) 0.0271(17) 0.0029(14) 0.0044(14) 0.0153(15)
O101 0.0249(15) 0.0268(15) 0.0292(15) -0.0012(12) 0.0011(12) 0.0134(13)
O102 0.0285(16) 0.0210(15) 0.0381(16) 0.0016(12) 0.0006(13) 0.0127(13)
O103 0.047(2) 0.0418(19) 0.0261(15) 0.0126(14) 0.0089(14) 0.0281(16)
N111 0.0286(19) 0.0255(19) 0.0353(19) 0.0069(15) 0.0048(15) 0.0129(16)
O111 0.046(2) 0.0377(19) 0.047(2) 0.0039(16) 0.0063(16) 0.0254(17)
O113 0.0259(18) 0.066(3) 0.048(2) 0.0188(19) -0.0012(15) 0.0121(18)
O112 0.034(2) 0.057(2) 0.095(3) 0.014(2) 0.015(2) 0.0307(19)

loop_
_atom_type_symbol
_atom_type_description
_atom_type_scat_dispersion_real
_atom_type_scat_dispersion_imag
_atom_type_scat_source
C C 0.0033 0.0016 'International Tables Vol C Tables 4.2.6.8 and 6.1.1.4'
H H 0.0000 0.0000 'International Tables Vol C Tables 4.2.6.8 and 6.1.1.4'
Co Co 0.3494 0.9721 'International Tables Vol C Tables 4.2.6.8 and 6.1.1.4'
N N 0.0061 0.0033 'International Tables Vol C Tables 4.2.6.8 and 6.1.1.4'
O O 0.0106 0.0060 'International Tables Vol C Tables 4.2.6.8 and 6.1.1.4'
Pr Pr -0.2180 2.8214 'International Tables Vol C Tables 4.2.6.8 and 6.1.1.4'

loop_
_geom_angle_atom_site_label_1
_geom_angle_atom_site_label_2
_geom_angle_atom_site_label_3
_geom_angle
_geom_angle_site_symmetry_1
_geom_angle_site_symmetry_3
_geom_angle_publ_flag
O31 Pr O71 147.08(9) . . ?
O31 Pr O51 117.25(8) . . ?
O71 Pr O51 61.72(8) . . ?
O31 Pr O92 84.54(8) . . ?
O71 Pr O92 127.54(8) . . ?
O51 Pr O92 112.51(8) . . ?
O31 Pr O93 130.20(8) . . ?
O71 Pr O93 82.06(8) . . ?
O51 Pr O93 70.79(8) . . ?
O92 Pr O93 51.27(8) . . ?
O31 Pr O11 62.24(8) . . ?
O71 Pr O11 116.65(8) . . ?
O51 Pr O11 176.60(8) . . ?
O92 Pr O11 70.88(8) . . ?
O93 Pr O11 112.24(8) . . ?
O31 Pr O52 70.60(8) . . ?
O71 Pr O52 121.91(8) . . ?
O51 Pr O52 60.53(8) . . ?
O92 Pr O52 71.91(8) . . ?
O93 Pr O52 74.12(8) . . ?
O11 Pr O52 121.35(8) . . ?
O31 Pr O72 91.33(8) . . ?
O71 Pr O72 60.49(8) . . ?
O51 Pr O72 106.01(8) . . ?
O92 Pr O72 138.54(8) . . ?
O93 Pr O72 135.98(8) . . ?
O11 Pr O72 70.79(8) . . ?
O52 Pr O72 144.37(8) . . ?
O31 Pr O32 60.55(8) . . ?
O71 Pr O32 92.76(8) . . ?
O51 Pr O32 68.25(8) . . ?
O92 Pr O32 136.09(8) . . ?
O93 Pr O32 135.77(8) . . ?
O11 Pr O32 109.27(8) . . ?
O52 Pr O32 71.79(8) . . ?
O72 Pr O32 72.59(8) . . ?
O31 Pr O12 122.02(8) . . ?
O71 Pr O12 69.76(8) . . ?
O51 Pr O12 120.71(7) . . ?
O92 Pr O12 72.73(8) . . ?
O93 Pr O12 70.72(8) . . ?
O11 Pr O12 60.01(7) . . ?
O52 Pr O12 140.74(8) . . ?
O72 Pr O12 74.89(8) . . ?
O32 Pr O12 147.44(8) . . ?
O31 Pr N91 107.68(10) . . ?
O71 Pr N91 105.24(10) . . ?
O51 Pr N91 91.34(10) . . ?
O92 Pr N91 25.77(9) . . ?
O93 Pr N91 25.51(9) . . ?
O11 Pr N91 91.99(9) . . ?
O52 Pr N91 70.64(9) . . ?
O72 Pr N91 144.98(9) . . ?
O32 Pr N91 142.37(9) . . ?
O12 Pr N91 70.11(9) . . ?
O11 Co2 O31 77.55(9) . . ?
O11 Co2 N11 90.15(11) . . ?
O31 Co2 N11 161.70(11) . . ?
O11 Co2 N31 153.44(11) . . ?
O31 Co2 N31 85.88(10) . . ?
N11 Co2 N31 110.19(12) . . ?
O11 Co2 O13 110.41(10) . . ?
O31 Co2 O13 87.16(10) . . ?
N11 Co2 O13 84.48(11) . . ?
N31 Co2 O13 89.07(11) . . ?
O11 Co2 O33 81.82(10) . . ?
O31 Co2 O33 104.70(10) . . ?
N11 Co2 O33 86.61(11) . . ?
N31 Co2 O33 82.51(10) . . ?
O13 Co2 O33 164.83(10) . . ?
O71 Co1 N51 156.51(11) . . ?
O71 Co1 O51 76.15(10) . . ?
N51 Co1 O51 89.11(11) . . ?
O71 Co1 N71 85.68(11) . . ?
N51 Co1 N71 113.94(12) . . ?
O51 Co1 N71 152.74(11) . . ?
O71 Co1 O73 105.48(10) . . ?
N51 Co1 O73 89.90(11) . . ?
O51 Co1 O73 81.24(10) . . ?
N71 Co1 O73 84.31(11) . . ?
O71 Co1 O53 86.26(10) . . ?
N51 Co1 O53 81.95(11) . . ?
O51 Co1 O53 110.74(10) . . ?
N71 Co1 O53 87.77(11) . . ?
O73 Co1 O53 165.25(10) . . ?
C16 C11 C12 119.6(3) . . ?
C16 C11 C17 124.8(3) . . ?
C12 C11 C17 115.5(3) . . ?
C13 C12 C11 121.3(3) . . ?
C13 C12 H12A 119.4 . . ?
C11 C12 H12A 119.4 . . ?
C12 C13 C14 119.8(3) . . ?
C12 C13 H13A 120.1 . . ?
C14 C13 H13A 120.1 . . ?
C15 C14 C13 119.9(3) . . ?
C15 C14 H14A 120.0 . . ?
C13 C14 H14A 120.0 . . ?
C14 C15 O12 123.3(3) . . ?
C14 C15 C16 122.3(3) . . ?
O12 C15 C16 114.4(3) . . ?
O11 C16 C11 124.9(3) . . ?
O11 C16 C15 118.1(3) . . ?
C11 C16 C15 117.0(3) . . ?
N11 C17 C11 125.8(3) . . ?
N11 C17 H17A 117.1 . . ?
C11 C17 H17A 117.1 . . ?
C19 C18 C23 121.8(3) . . ?
C19 C18 N11 121.8(3) . . ?
C23 C18 N11 116.3(3) . . ?
C18 C19 C20 118.8(4) . . ?
C18 C19 H19A 120.6 . . ?
C20 C19 H19A 120.6 . . ?
C21 C20 C19 120.6(4) . . ?
C21 C20 H20A 119.7 . . ?
C19 C20 H20A 119.7 . . ?
C20 C21 C22 120.3(4) . . ?
C20 C21 H21A 119.8 . . ?
C22 C21 H21A 119.8 . . ?
C21 C22 C23 120.5(4) . . ?
C21 C22 H22A 119.8 . . ?
C23 C22 H22A 119.8 . . ?
C18 C23 C22 118.1(4) . . ?
C18 C23 C24 120.1(3) . . ?
C22 C23 C24 121.8(4) . . ?
O13 C24 C23 112.6(3) . . ?
O13 C24 H24A 109.1 . . ?
C23 C24 H24A 109.1 . . ?
O13 C24 H24B 109.1 . . ?
C23 C24 H24B 109.1 . . ?
H24A C24 H24B 107.8 . . ?
O12 C25 H25A 109.5 . . ?
O12 C25 H25B 109.5 . . ?
H25A C25 H25B 109.5 . . ?
O12 C25 H25C 109.5 . . ?
H25A C25 H25C 109.5 . . ?
H25B C25 H25C 109.5 . . ?
C17 N11 C18 119.4(3) . . ?
C17 N11 Co2 125.7(3) . . ?
C18 N11 Co2 114.7(2) . . ?
C16 O11 Co2 123.8(2) . . ?
C16 O11 Pr 125.8(2) . . ?
Co2 O11 Pr 105.54(9) . . ?
C15 O12 C25 115.5(3) . . ?
C15 O12 Pr 121.2(2) . . ?
C25 O12 Pr 122.3(2) . . ?
C24 O13 Co2 118.4(2) . . ?
C24 O13 H13 120.8 . . ?
Co2 O13 H13 120.8 . . ?
C36 C31 C32 118.9(3) . . ?
C36 C31 C37 122.6(3) . . ?
C32 C31 C37 118.3(3) . . ?
C33 C32 C31 121.2(3) . . ?
C33 C32 H32A 119.4 . . ?
C31 C32 H32A 119.4 . . ?
C32 C33 C34 120.3(3) . . ?
C32 C33 H33A 119.9 . . ?
C34 C33 H33A 119.9 . . ?
C35 C34 C33 119.3(3) . . ?
C35 C34 H34A 120.4 . . ?
C33 C34 H34A 120.4 . . ?
C34 C35 O32 125.4(3) . . ?
C34 C35 C36 121.9(3) . . ?
O32 C35 C36 112.7(3) . . ?
O31 C36 C31 123.9(3) . . ?
O31 C36 C35 117.7(3) . . ?
C31 C36 C35 118.4(3) . . ?
N31 C37 C31 125.9(3) . . ?
N31 C37 H37A 117.0 . . ?
C31 C37 H37A 117.0 . . ?
C39 C38 C43 120.6(3) . . ?
C39 C38 N31 121.4(3) . . ?
C43 C38 N31 118.0(3) . . ?
C40 C39 C38 120.1(3) . . ?
C40 C39 H39A 120.0 . . ?
C38 C39 H39A 120.0 . . ?
C41 C40 C39 119.9(3) . . ?
C41 C40 H40A 120.1 . . ?
C39 C40 H40A 120.1 . . ?
C40 C41 C42 119.9(4) . . ?
C40 C41 H41A 120.0 . . ?
C42 C41 H41A 120.0 . . ?
C43 C42 C41 120.9(4) . . ?
C43 C42 H42A 119.5 . . ?
C41 C42 H42A 119.5 . . ?
C42 C43 C38 118.5(3) . . ?
C42 C43 C44 119.8(3) . . ?
C38 C43 C44 121.5(3) . . ?
O33 C44 C43 111.8(3) . . ?
O33 C44 H44A 109.3 . . ?
C43 C44 H44A 109.3 . . ?
O33 C44 H44B 109.3 . . ?
C43 C44 H44B 109.3 . . ?
H44A C44 H44B 107.9 . . ?
O32 C45 H45A 109.5 . . ?
O32 C45 H45B 109.5 . . ?
H45A C45 H45B 109.5 . . ?
O32 C45 H45C 109.5 . . ?
H45A C45 H45C 109.5 . . ?
H45B C45 H45C 109.5 . . ?
C37 N31 C38 117.3(3) . . ?
C37 N31 Co2 122.9(2) . . ?
C38 N31 Co2 118.9(2) . . ?
C36 O31 Co2 121.6(2) . . ?
C36 O31 Pr 126.1(2) . . ?
Co2 O31 Pr 111.79(10) . . ?
C35 O32 C45 116.0(3) . . ?
C35 O32 Pr 116.2(2) . . ?
C45 O32 Pr 125.2(2) . . ?
C44 O33 Co2 122.4(2) . . ?
C44 O33 H33 118.8 . . ?
Co2 O33 H33 118.8 . . ?
C52 C51 C56 119.4(3) . . ?
C52 C51 C57 116.4(3) . . ?
C56 C51 C57 124.3(3) . . ?
C53 C52 C51 121.5(3) . . ?
C53 C52 H52A 119.2 . . ?
C51 C52 H52A 119.2 . . ?
C52 C53 C54 119.9(3) . . ?
C52 C53 H53A 120.1 . . ?
C54 C53 H53A 120.1 . . ?
C55 C54 C53 119.3(3) . . ?
C55 C54 H54A 120.3 . . ?
C53 C54 H54A 120.3 . . ?
C54 C55 O52 123.9(3) . . ?
C54 C55 C56 122.6(3) . . ?
O52 C55 C56 113.4(3) . . ?
O51 C56 C55 118.1(3) . . ?
O51 C56 C51 124.7(3) . . ?
C55 C56 C51 117.2(3) . . ?
N51 C57 C51 125.9(3) . . ?
N51 C57 H57A 117.0 . . ?
C51 C57 H57A 117.0 . . ?
C59 C58 C63 121.3(3) . . ?
C59 C58 N51 121.6(3) . . ?
C63 C58 N51 117.0(3) . . ?
C60 C59 C58 119.6(4) . . ?
C60 C59 H59A 120.2 . . ?
C58 C59 H59A 120.2 . . ?
C59 C60 C61 120.1(4) . . ?
C59 C60 H60A 119.9 . . ?
C61 C60 H60A 119.9 . . ?
C60 C61 C62 120.0(4) . . ?
C60 C61 H61A 120.0 . . ?
C62 C61 H61A 120.0 . . ?
C63 C62 C61 120.6(4) . . ?
C63 C62 H62A 119.7 . . ?
C61 C62 H62A 119.7 . . ?
C62 C63 C58 118.4(3) . . ?
C62 C63 C64 120.5(3) . . ?
C58 C63 C64 120.9(3) . . ?
O53 C64 C63 110.3(3) . . ?
O53 C64 H64A 109.6 . . ?
C63 C64 H64A 109.6 . . ?
O53 C64 H64B 109.6 . . ?
C63 C64 H64B 109.6 . . ?
H64A C64 H64B 108.1 . . ?
O52 C65 H65A 109.5 . . ?
O52 C65 H65B 109.5 . . ?
H65A C65 H65B 109.5 . . ?
O52 C65 H65C 109.5 . . ?
H65A C65 H65C 109.5 . . ?
H65B C65 H65C 109.5 . . ?
C57 N51 C58 118.4(3) . . ?
C57 N51 Co1 127.4(3) . . ?
C58 N51 Co1 114.2(2) . . ?
C56 O51 Co1 125.9(2) . . ?
C56 O51 Pr 126.0(2) . . ?
Co1 O51 Pr 106.92(10) . . ?
C55 O52 C65 115.2(3) . . ?
C55 O52 Pr 121.2(2) . . ?
C65 O52 Pr 123.6(2) . . ?
C64 O53 Co1 121.8(2) . . ?
C64 O53 H53 119.1 . . ?
Co1 O53 H53 119.1 . . ?
C76 C71 C72 118.8(3) . . ?
C76 C71 C77 122.5(3) . . ?
C72 C71 C77 118.7(3) . . ?
C73 C72 C71 120.6(3) . . ?
C73 C72 H72A 119.7 . . ?
C71 C72 H72A 119.7 . . ?
C72 C73 C74 120.8(3) . . ?
C72 C73 H73A 119.6 . . ?
C74 C73 H73A 119.6 . . ?
C75 C74 C73 119.2(4) . . ?
C75 C74 H74A 120.4 . . ?
C73 C74 H74A 120.4 . . ?
C74 C75 O72 126.4(3) . . ?
C74 C75 C76 121.0(3) . . ?
O72 C75 C76 112.6(3) . . ?
O71 C76 C71 123.7(3) . . ?
O71 C76 C75 116.8(3) . . ?
C71 C76 C75 119.4(3) . . ?
N71 C77 C71 125.3(3) . . ?
N71 C77 H77A 117.4 . . ?
C71 C77 H77A 117.4 . . ?
C83 C78 C79 120.3(4) . . ?
C83 C78 N71 117.9(3) . . ?
C79 C78 N71 121.8(4) . . ?
C80 C79 C78 119.8(4) . . ?
C80 C79 H79A 120.1 . . ?
C78 C79 H79A 120.1 . . ?
C81 C80 C79 120.4(4) . . ?
C81 C80 H80A 119.8 . . ?
C79 C80 H80A 119.8 . . ?
C82 C81 C80 119.6(4) . . ?
C82 C81 H81A 120.2 . . ?
C80 C81 H81A 120.2 . . ?
C81 C82 C83 121.0(4) . . ?
C81 C82 H82A 119.5 . . ?
C83 C82 H82A 119.5 . . ?
C78 C83 C82 118.8(4) . . ?
C78 C83 C84 121.5(3) . . ?
C82 C83 C84 119.5(4) . . ?
O73 C84 C83 111.0(3) . . ?
O73 C84 H84A 109.4 . . ?
C83 C84 H84A 109.4 . . ?
O73 C84 H84B 109.4 . . ?
C83 C84 H84B 109.4 . . ?
H84A C84 H84B 108.0 . . ?
O72 C85 H85A 109.5 . . ?
O72 C85 H85B 109.5 . . ?
H85A C85 H85B 109.5 . . ?
O72 C85 H85C 109.5 . . ?
H85A C85 H85C 109.5 . . ?
H85B C85 H85C 109.5 . . ?
C77 N71 C78 118.5(3) . . ?
C77 N71 Co1 124.1(3) . . ?
C78 N71 Co1 117.2(2) . . ?
C76 O71 Co1 121.4(2) . . ?
C76 O71 Pr 125.0(2) . . ?
Co1 O71 Pr 112.71(10) . . ?
C75 O72 C85 117.4(3) . . ?
C75 O72 Pr 116.5(2) . . ?
C85 O72 Pr 125.2(2) . . ?
C84 O73 Co1 121.3(2) . . ?
C84 O73 H73 119.3 . . ?
Co1 O73 H73 119.3 . . ?
O93 N91 O92 120.1(4) . . ?
O93 N91 O91 119.7(4) . . ?
O92 N91 O91 120.2(4) . . ?
O93 N91 Pr 60.4(2) . . ?
O92 N91 Pr 59.68(19) . . ?
O91 N91 Pr 178.0(3) . . ?
N91 O92 Pr 94.6(2) . . ?
N91 O93 Pr 94.0(2) . . ?
O103 N101 O102 121.4(4) . . ?
O103 N101 O101 119.9(3) . . ?
O102 N101 O101 118.7(3) . . ?
O112 N111 O113 121.7(4) . . ?
O112 N111 O111 121.9(4) . . ?
O113 N111 O111 116.4(4) . . ?

loop_
_geom_bond_atom_site_label_1
_geom_bond_atom_site_label_2
_geom_bond_distance
_geom_bond_site_symmetry_2
_geom_bond_publ_flag
Pr O31 2.392(2) . ?
Pr O71 2.400(2) . ?
Pr O51 2.515(3) . ?
Pr O92 2.534(3) . ?
Pr O93 2.552(3) . ?
Pr O11 2.562(2) . ?
Pr O52 2.639(3) . ?
Pr O72 2.648(3) . ?
Pr O32 2.677(3) . ?
Pr O12 2.679(2) . ?
Pr N91 2.926(4) . ?
Co2 O11 2.046(2) . ?
Co2 O31 2.049(2) . ?
Co2 N11 2.049(3) . ?
Co2 N31 2.080(3) . ?
Co2 O13 2.191(3) . ?
Co2 O33 2.249(3) . ?
Co1 O71 2.025(2) . ?
Co1 N51 2.044(3) . ?
Co1 O51 2.066(2) . ?
Co1 N71 2.099(3) . ?
Co1 O73 2.190(3) . ?
Co1 O53 2.231(3) . ?
C11 C16 1.418(5) . ?
C11 C12 1.418(5) . ?
C11 C17 1.447(5) . ?
C12 C13 1.372(5) . ?
C12 H12A 0.9500 . ?
C13 C14 1.399(5) . ?
C13 H13A 0.9500 . ?
C14 C15 1.376(5) . ?
C14 H14A 0.9500 . ?
C15 O12 1.389(4) . ?
C15 C16 1.422(5) . ?
C16 O11 1.331(4) . ?
C17 N11 1.286(4) . ?
C17 H17A 0.9500 . ?
C18 C19 1.391(5) . ?
C18 C23 1.399(5) . ?
C18 N11 1.438(5) . ?
C19 C20 1.393(5) . ?
C19 H19A 0.9500 . ?
C20 C21 1.384(6) . ?
C20 H20A 0.9500 . ?
C21 C22 1.388(6) . ?
C21 H21A 0.9500 . ?
C22 C23 1.405(5) . ?
C22 H22A 0.9500 . ?
C23 C24 1.509(6) . ?
C24 O13 1.445(4) . ?
C24 H24A 0.9900 . ?
C24 H24B 0.9900 . ?
C25 O12 1.449(4) . ?
C25 H25A 0.9800 . ?
C25 H25B 0.9800 . ?
C25 H25C 0.9800 . ?
O13 H13 0.9500 . ?
C31 C36 1.407(5) . ?
C31 C32 1.422(5) . ?
C31 C37 1.455(5) . ?
C32 C33 1.367(5) . ?
C32 H32A 0.9500 . ?
C33 C34 1.401(5) . ?
C33 H33A 0.9500 . ?
C34 C35 1.381(5) . ?
C34 H34A 0.9500 . ?
C35 O32 1.389(4) . ?
C35 C36 1.411(5) . ?
C36 O31 1.334(4) . ?
C37 N31 1.289(4) . ?
C37 H37A 0.9500 . ?
C38 C39 1.393(5) . ?
C38 C43 1.405(5) . ?
C38 N31 1.438(4) . ?
C39 C40 1.387(5) . ?
C39 H39A 0.9500 . ?
C40 C41 1.389(5) . ?
C40 H40A 0.9500 . ?
C41 C42 1.398(5) . ?
C41 H41A 0.9500 . ?
C42 C43 1.388(5) . ?
C42 H42A 0.9500 . ?
C43 C44 1.518(5) . ?
C44 O33 1.431(4) . ?
C44 H44A 0.9900 . ?
C44 H44B 0.9900 . ?
C45 O32 1.444(4) . ?
C45 H45A 0.9800 . ?
C45 H45B 0.9800 . ?
C45 H45C 0.9800 . ?
O33 H33 0.9500 . ?
C51 C52 1.416(5) . ?
C51 C56 1.421(5) . ?
C51 C57 1.448(5) . ?
C52 C53 1.376(5) . ?
C52 H52A 0.9500 . ?
C53 C54 1.405(5) . ?
C53 H53A 0.9500 . ?
C54 C55 1.380(5) . ?
C54 H54A 0.9500 . ?
C55 O52 1.387(4) . ?
C55 C56 1.421(5) . ?
C56 O51 1.323(4) . ?
C57 N51 1.290(4) . ?
C57 H57A 0.9500 . ?
C58 C59 1.394(5) . ?
C58 C63 1.398(5) . ?
C58 N51 1.439(4) . ?
C59 C60 1.380(5) . ?
C59 H59A 0.9500 . ?
C60 C61 1.392(6) . ?
C60 H60A 0.9500 . ?
C61 C62 1.397(5) . ?
C61 H61A 0.9500 . ?
C62 C63 1.391(5) . ?
C62 H62A 0.9500 . ?
C63 C64 1.515(5) . ?
C64 O53 1.441(4) . ?
C64 H64A 0.9900 . ?
C64 H64B 0.9900 . ?
C65 O52 1.446(4) . ?
C65 H65A 0.9800 . ?
C65 H65B 0.9800 . ?
C65 H65C 0.9800 . ?
O53 H53 0.9500 . ?
C71 C76 1.408(5) . ?
C71 C72 1.412(5) . ?
C71 C77 1.454(5) . ?
C72 C73 1.381(5) . ?
C72 H72A 0.9500 . ?
C73 C74 1.406(5) . ?
C73 H73A 0.9500 . ?
C74 C75 1.377(5) . ?
C74 H74A 0.9500 . ?
C75 O72 1.380(4) . ?
C75 C76 1.418(5) . ?
C76 O71 1.334(4) . ?
C77 N71 1.287(5) . ?
C77 H77A 0.9500 . ?
C78 C83 1.397(6) . ?
C78 C79 1.397(5) . ?
C78 N71 1.442(5) . ?
C79 C80 1.394(6) . ?
C79 H79A 0.9500 . ?
C80 C81 1.386(6) . ?
C80 H80A 0.9500 . ?
C81 C82 1.388(6) . ?
C81 H81A 0.9500 . ?
C82 C83 1.401(5) . ?
C82 H82A 0.9500 . ?
C83 C84 1.508(5) . ?
C84 O73 1.442(4) . ?
C84 H84A 0.9900 . ?
C84 H84B 0.9900 . ?
C85 O72 1.441(4) . ?
C85 H85A 0.9800 . ?
C85 H85B 0.9800 . ?
C85 H85C 0.9800 . ?
O73 H73 0.9500 . ?
N91 O93 1.263(4) . ?
N91 O92 1.276(4) . ?
N91 O91 1.526(6) . ?
N101 O103 1.244(4) . ?
N101 O102 1.247(4) . ?
N101 O101 1.280(4) . ?
N111 O112 1.226(5) . ?
N111 O113 1.258(5) . ?
N111 O111 1.261(5) . ?

loop_
_geom_hbond_atom_site_label_D
_geom_hbond_atom_site_label_H
_geom_hbond_atom_site_label_A
_geom_hbond_distance_DH
_geom_hbond_distance_HA
_geom_hbond_distance_DA
_geom_hbond_angle_DHA
_geom_hbond_site_symmetry_A
C54 H54A O102 0.95 2.43 3.364(5) 166.3 2
C72 H72A O113 0.95 2.46 3.308(5) 148.1 2_666

loop_
_geom_torsion_atom_site_label_1
_geom_torsion_atom_site_label_2
_geom_torsion_atom_site_label_3
_geom_torsion_atom_site_label_4
_geom_torsion
_geom_torsion_site_symmetry_1
_geom_torsion_site_symmetry_2
_geom_torsion_site_symmetry_3
_geom_torsion_site_symmetry_4
_geom_torsion_publ_flag
C16 C11 C12 C13 -2.7(6) . . . . ?
C17 C11 C12 C13 176.8(3) . . . . ?
C11 C12 C13 C14 0.7(6) . . . . ?
C12 C13 C14 C15 1.3(6) . . . . ?
C13 C14 C15 O12 178.2(3) . . . . ?
C13 C14 C15 C16 -1.3(6) . . . . ?
C12 C11 C16 O11 -176.9(3) . . . . ?
C17 C11 C16 O11 3.7(6) . . . . ?
C12 C11 C16 C15 2.5(5) . . . . ?
C17 C11 C16 C15 -176.9(3) . . . . ?
C14 C15 C16 O11 178.9(3) . . . . ?
O12 C15 C16 O11 -0.7(5) . . . . ?
C14 C15 C16 C11 -0.6(5) . . . . ?
O12 C15 C16 C11 179.9(3) . . . . ?
C16 C11 C17 N11 6.0(6) . . . . ?
C12 C11 C17 N11 -173.4(4) . . . . ?
C23 C18 C19 C20 2.0(6) . . . . ?
N11 C18 C19 C20 -173.5(3) . . . . ?
C18 C19 C20 C21 -0.2(6) . . . . ?
C19 C20 C21 C22 -1.2(6) . . . . ?
C20 C21 C22 C23 0.9(6) . . . . ?
C19 C18 C23 C22 -2.4(6) . . . . ?
N11 C18 C23 C22 173.4(3) . . . . ?
C19 C18 C23 C24 176.3(3) . . . . ?
N11 C18 C23 C24 -7.9(5) . . . . ?
C21 C22 C23 C18 0.9(6) . . . . ?
C21 C22 C23 C24 -177.7(4) . . . . ?
C18 C23 C24 O13 62.6(5) . . . . ?
C22 C23 C24 O13 -118.8(4) . . . . ?
C11 C17 N11 C18 180.0(3) . . . . ?
C11 C17 N11 Co2 5.0(5) . . . . ?
C19 C18 N11 C17 -58.6(5) . . . . ?
C23 C18 N11 C17 125.6(4) . . . . ?
C19 C18 N11 Co2 116.9(3) . . . . ?
C23 C18 N11 Co2 -58.9(4) . . . . ?
C11 C16 O11 Co2 -22.3(5) . . . . ?
C15 C16 O11 Co2 158.3(2) . . . . ?
C11 C16 O11 Pr -173.9(3) . . . . ?
C15 C16 O11 Pr 6.7(4) . . . . ?
C14 C15 O12 C25 6.4(5) . . . . ?
C16 C15 O12 C25 -174.0(3) . . . . ?
C14 C15 O12 Pr 175.4(3) . . . . ?
C16 C15 O12 Pr -5.0(4) . . . . ?
C23 C24 O13 Co2 -42.7(4) . . . . ?
C36 C31 C32 C33 -0.2(5) . . . . ?
C37 C31 C32 C33 -176.2(3) . . . . ?
C31 C32 C33 C34 0.5(6) . . . . ?
C32 C33 C34 C35 -0.1(6) . . . . ?
C33 C34 C35 O32 179.7(3) . . . . ?
C33 C34 C35 C36 -0.5(6) . . . . ?
C32 C31 C36 O31 -178.6(3) . . . . ?
C37 C31 C36 O31 -2.9(5) . . . . ?
C32 C31 C36 C35 -0.4(5) . . . . ?
C37 C31 C36 C35 175.4(3) . . . . ?
C34 C35 C36 O31 179.2(3) . . . . ?
O32 C35 C36 O31 -1.1(5) . . . . ?
C34 C35 C36 C31 0.8(5) . . . . ?
O32 C35 C36 C31 -179.5(3) . . . . ?
C36 C31 C37 N31 13.0(6) . . . . ?
C32 C31 C37 N31 -171.2(3) . . . . ?
C43 C38 C39 C40 -3.5(5) . . . . ?
N31 C38 C39 C40 177.3(3) . . . . ?
C38 C39 C40 C41 1.5(6) . . . . ?
C39 C40 C41 C42 1.0(6) . . . . ?
C40 C41 C42 C43 -1.6(6) . . . . ?
C41 C42 C43 C38 -0.4(6) . . . . ?
C41 C42 C43 C44 -174.6(3) . . . . ?
C39 C38 C43 C42 3.0(5) . . . . ?
N31 C38 C43 C42 -177.9(3) . . . . ?
C39 C38 C43 C44 177.1(3) . . . . ?
N31 C38 C43 C44 -3.8(5) . . . . ?
C42 C43 C44 O33 -129.5(4) . . . . ?
C38 C43 C44 O33 56.4(4) . . . . ?
C31 C37 N31 C38 -176.1(3) . . . . ?
C31 C37 N31 Co2 14.3(5) . . . . ?
C39 C38 N31 C37 -48.4(5) . . . . ?
C43 C38 N31 C37 132.5(4) . . . . ?
C39 C38 N31 Co2 121.6(3) . . . . ?
C43 C38 N31 Co2 -57.6(4) . . . . ?
C31 C36 O31 Co2 -32.7(4) . . . . ?
C35 C36 O31 Co2 149.0(3) . . . . ?
C31 C36 O31 Pr 156.0(3) . . . . ?
C35 C36 O31 Pr -22.3(4) . . . . ?
C34 C35 O32 C45 1.7(5) . . . . ?
C36 C35 O32 C45 -178.0(3) . . . . ?
C34 C35 O32 Pr -161.0(3) . . . . ?
C36 C35 O32 Pr 19.3(4) . . . . ?
C43 C44 O33 Co2 -45.4(4) . . . . ?
C56 C51 C52 C53 -3.6(6) . . . . ?
C57 C51 C52 C53 175.0(3) . . . . ?
C51 C52 C53 C54 0.6(6) . . . . ?
C52 C53 C54 C55 2.0(5) . . . . ?
C53 C54 C55 O52 179.7(3) . . . . ?
C53 C54 C55 C56 -1.7(5) . . . . ?
C54 C55 C56 O51 178.4(3) . . . . ?
O52 C55 C56 O51 -2.9(5) . . . . ?
C54 C55 C56 C51 -1.3(5) . . . . ?
O52 C55 C56 C51 177.5(3) . . . . ?
C52 C51 C56 O51 -175.8(3) . . . . ?
C57 C51 C56 O51 5.6(6) . . . . ?
C52 C51 C56 C55 3.9(5) . . . . ?
C57 C51 C56 C55 -174.7(3) . . . . ?
C52 C51 C57 N51 -174.7(4) . . . . ?
C56 C51 C57 N51 3.9(6) . . . . ?
C63 C58 C59 C60 -1.5(6) . . . . ?
N51 C58 C59 C60 -177.8(3) . . . . ?
C58 C59 C60 C61 0.8(6) . . . . ?
C59 C60 C61 C62 -0.6(6) . . . . ?
C60 C61 C62 C63 1.0(6) . . . . ?
C61 C62 C63 C58 -1.7(5) . . . . ?
C61 C62 C63 C64 -176.9(3) . . . . ?
C59 C58 C63 C62 1.9(5) . . . . ?
N51 C58 C63 C62 178.4(3) . . . . ?
C59 C58 C63 C64 177.2(3) . . . . ?
N51 C58 C63 C64 -6.4(5) . . . . ?
C62 C63 C64 O53 -126.1(4) . . . . ?
C58 C63 C64 O53 58.8(4) . . . . ?
C51 C57 N51 C58 -178.8(3) . . . . ?
C51 C57 N51 Co1 1.5(5) . . . . ?
C59 C58 N51 C57 -65.6(5) . . . . ?
C63 C58 N51 C57 118.0(4) . . . . ?
C59 C58 N51 Co1 114.2(3) . . . . ?
C63 C58 N51 Co1 -62.2(4) . . . . ?
C55 C56 O51 Co1 161.4(2) . . . . ?
C51 C56 O51 Co1 -19.0(5) . . . . ?
C55 C56 O51 Pr -4.5(4) . . . . ?
C51 C56 O51 Pr 175.1(2) . . . . ?
C54 C55 O52 C65 5.8(5) . . . . ?
C56 C55 O52 C65 -172.9(3) . . . . ?
C54 C55 O52 Pr -172.9(3) . . . . ?
C56 C55 O52 Pr 8.4(4) . . . . ?
C63 C64 O53 Co1 -39.6(4) . . . . ?
C76 C71 C72 C73 -4.5(5) . . . . ?
C77 C71 C72 C73 178.0(3) . . . . ?
C71 C72 C73 C74 2.2(5) . . . . ?
C72 C73 C74 C75 2.3(5) . . . . ?
C73 C74 C75 O72 176.3(3) . . . . ?
C73 C74 C75 C76 -4.3(5) . . . . ?
C72 C71 C76 O71 -175.3(3) . . . . ?
C77 C71 C76 O71 2.1(5) . . . . ?
C72 C71 C76 C75 2.4(5) . . . . ?
C77 C71 C76 C75 179.8(3) . . . . ?
C74 C75 C76 O71 179.9(3) . . . . ?
O72 C75 C76 O71 -0.7(4) . . . . ?
C74 C75 C76 C71 2.0(5) . . . . ?
O72 C75 C76 C71 -178.6(3) . . . . ?
C76 C71 C77 N71 14.5(6) . . . . ?
C72 C71 C77 N71 -168.1(4) . . . . ?
C83 C78 C79 C80 -1.3(6) . . . . ?
N71 C78 C79 C80 179.3(4) . . . . ?
C78 C79 C80 C81 0.7(6) . . . . ?
C79 C80 C81 C82 0.4(6) . . . . ?
C80 C81 C82 C83 -0.9(6) . . . . ?
C79 C78 C83 C82 0.8(5) . . . . ?
N71 C78 C83 C82 -179.8(3) . . . . ?
C79 C78 C83 C84 175.2(3) . . . . ?
N71 C78 C83 C84 -5.4(5) . . . . ?
C81 C82 C83 C78 0.3(6) . . . . ?
C81 C82 C83 C84 -174.1(3) . . . . ?
C78 C83 C84 O73 60.1(5) . . . . ?
C82 C83 C84 O73 -125.6(4) . . . . ?
C71 C77 N71 C78 -177.6(3) . . . . ?
C71 C77 N71 Co1 7.8(5) . . . . ?
C83 C78 N71 C77 129.8(4) . . . . ?
C79 C78 N71 C77 -50.8(5) . . . . ?
C83 C78 N71 Co1 -55.3(4) . . . . ?
C79 C78 N71 Co1 124.1(3) . . . . ?
C71 C76 O71 Co1 -38.9(4) . . . . ?
C75 C76 O71 Co1 143.4(3) . . . . ?
C71 C76 O71 Pr 152.8(3) . . . . ?
C75 C76 O71 Pr -24.9(4) . . . . ?
C74 C75 O72 C85 11.1(5) . . . . ?
C76 C75 O72 C85 -168.3(3) . . . . ?
C74 C75 O72 Pr -159.1(3) . . . . ?
C76 C75 O72 Pr 21.5(4) . . . . ?
C83 C84 O73 Co1 -48.4(4) . . . . ?
O93 N91 O92 Pr 1.9(4) . . . . ?
O91 N91 O92 Pr -177.6(3) . . . . ?
O92 N91 O93 Pr -1.9(4) . . . . ?
O91 N91 O93 Pr 177.6(3) . . . . ?
